data_1532480
loop_
_publ_author_name
'Hadlington, Terrance J.'
'Hermann, Markus'
'Frenking, Gernot'
'Jones, Cameron'

_publ_section_title
;
 Two-coordinate group 14 element(ii) hydrides as reagents for the facile,
 and sometimes reversible, hydrogermylation/hydrostannylation of
 unactivated alkenes and alkynes
;
_journal_issue 12
_journal_name_full 'Chem. Sci.'
_journal_page_first 7249
_journal_paper_doi 10.1039/C5SC03376D
_journal_volume 6
_journal_year 2015
_chemical_formula_sum 'C52 H65 Ge N Si'
_chemical_formula_weight 804.73
_chemical_name_systematic
; 
 ? 
;
_space_group_IT_number 14
_symmetry_cell_setting monoclinic
_symmetry_space_group_name_Hall '-P 2yn'
_symmetry_space_group_name_H-M 'P 1 21/n 1'
_atom_sites_solution_hydrogens geom
_atom_sites_solution_primary direct
_atom_sites_solution_secondary difmap
_audit_creation_method SHELXL-97
_audit_update_record
;
2015-09-07 deposited with the CCDC.
2015-09-22 downloaded from the CCDC.
;
_cell_angle_alpha 90.00
_cell_angle_beta 97.698(2)
_cell_angle_gamma 90.00
_cell_formula_units_Z 4
_cell_length_a 10.0030(6)
_cell_length_b 15.4017(12)
_cell_length_c 28.920(2)
_cell_measurement_temperature 100(2)
_cell_volume 4415.4(5)
_computing_cell_refinement 'XDS (Kabsch, 1993)'
_computing_data_collection 'Blu-Ice (McPhillips, 2002)'
_computing_data_reduction 'XDS (Kabsch, 1993)'
_computing_molecular_graphics X-Seed
_computing_publication_material CifTAB
_computing_structure_refinement 'SHELXL-97 (Sheldrick, 1997)'
_computing_structure_solution 'SHELXS-97 (Sheldrick, 1990)'
_diffrn_ambient_temperature 100(2)
_diffrn_measured_fraction_theta_full 0.957
_diffrn_measured_fraction_theta_max 0.957
_diffrn_measurement_device_type 'ADSC Quantum 210r'
_diffrn_radiation_source 'Australian Synchrotron'
_diffrn_radiation_type Synchrotron
_diffrn_radiation_wavelength 0.71080
_diffrn_reflns_av_R_equivalents 0.0512
_diffrn_reflns_av_sigmaI/netI 0.0556
_diffrn_reflns_limit_h_max 9
_diffrn_reflns_limit_h_min -11
_diffrn_reflns_limit_k_max 18
_diffrn_reflns_limit_k_min -18
_diffrn_reflns_limit_l_max 33
_diffrn_reflns_limit_l_min -28
_diffrn_reflns_number 38995
_diffrn_reflns_theta_full 25.10
_diffrn_reflns_theta_max 25.10
_diffrn_reflns_theta_min 2.96
_exptl_absorpt_coefficient_mu 0.756
_exptl_absorpt_correction_T_max 0.926
_exptl_absorpt_correction_T_min 0.830
_exptl_absorpt_correction_type multi-scan
_exptl_absorpt_process_details XDS
_exptl_crystal_colour yellow
_exptl_crystal_density_diffrn 1.211
_exptl_crystal_density_method 'not measured'
_exptl_crystal_description block
_exptl_crystal_F_000 1720
_exptl_crystal_size_max 0.25
_exptl_crystal_size_mid 0.10
_exptl_crystal_size_min 0.10
_refine_diff_density_max 0.686
_refine_diff_density_min -0.437
_refine_diff_density_rms 0.063
_refine_ls_extinction_method none
_refine_ls_goodness_of_fit_ref 1.037
_refine_ls_hydrogen_treatment constr
_refine_ls_matrix_type full
_refine_ls_number_parameters 504
_refine_ls_number_reflns 7515
_refine_ls_number_restraints 12
_refine_ls_restrained_S_all 1.067
_refine_ls_R_factor_all 0.0746
_refine_ls_R_factor_gt 0.0452
_refine_ls_shift/su_max 0.001
_refine_ls_shift/su_mean 0.000
_refine_ls_structure_factor_coef Fsqd
_refine_ls_weighting_details 'calc w=1/[\s^2^(Fo^2^)+(0.0507P)^2^+3.3469P] where P=(Fo^2^+2Fc^2^)/3'
_refine_ls_weighting_scheme calc
_refine_ls_wR_factor_gt 0.1035
_refine_ls_wR_factor_ref 0.1155
_reflns_number_gt 5392
_reflns_number_total 7515
_reflns_threshold_expression >2sigma(I)
_cod_data_source_file c5sc03376d2.cif
_cod_data_source_block compound16
_cod_depositor_comments 'Adding full bibliography for 1532469--1532486.cif.'
_cod_original_sg_symbol_H-M P2(1)/n
_cod_database_code 1532480

loop_
_symmetry_equiv_pos_as_xyz
'x, y, z'
'-x+1/2, y+1/2, -z+1/2'
'-x, -y, -z'
'x-1/2, -y-1/2, z-1/2'

loop_
_atom_site_label
_atom_site_type_symbol
_atom_site_fract_x
_atom_site_fract_y
_atom_site_fract_z
_atom_site_U_iso_or_equiv
_atom_site_adp_type
_atom_site_occupancy
_atom_site_symmetry_multiplicity
_atom_site_calc_flag
_atom_site_refinement_flags
Ge1 Ge 0.55489(3) 0.27962(2) 0.163942(11) 0.02431(12) Uani 1 1 d .
Si1 Si 0.89536(8) 0.27460(5) 0.18174(3) 0.0196(2) Uani 1 1 d .
N1 N 0.7320(2) 0.27954(14) 0.14795(8) 0.0185(5) Uani 1 1 d .
C1 C 0.7196(3) 0.27796(18) 0.09709(10) 0.0179(6) Uani 1 1 d .
C2 C 0.7162(3) 0.35568(18) 0.07076(10) 0.0183(7) Uani 1 1 d .
C3 C 0.7011(3) 0.35099(19) 0.02226(10) 0.0201(7) Uani 1 1 d .
H3 H 0.6998 0.4036 0.0051 0.024 Uiso 1 1 calc R
C4 C 0.6877(3) 0.27315(18) -0.00237(10) 0.0205(7) Uani 1 1 d .
C5 C 0.6891(3) 0.19770(18) 0.02419(10) 0.0214(7) Uani 1 1 d .
H5 H 0.6804 0.1434 0.0085 0.026 Uiso 1 1 calc R
C6 C 0.7026(3) 0.19831(18) 0.07260(10) 0.0185(7) Uani 1 1 d .
C7 C 0.6687(3) 0.27127(19) -0.05533(10) 0.0252(7) Uani 1 1 d .
H7 H 0.6722 0.3327 -0.0664 0.030 Uiso 1 1 calc R
C8 C 0.7799(4) 0.2219(3) -0.07455(12) 0.0490(10) Uani 1 1 d .
H8A H 0.7800 0.1614 -0.0640 0.073 Uiso 1 1 calc R
H8B H 0.8671 0.2486 -0.0634 0.073 Uiso 1 1 calc R
H8C H 0.7645 0.2235 -0.1087 0.073 Uiso 1 1 calc R
C9 C 0.5329(3) 0.2346(2) -0.07537(11) 0.0366(9) Uani 1 1 d .
H9A H 0.5215 0.2396 -0.1095 0.055 Uiso 1 1 calc R
H9B H 0.4612 0.2670 -0.0630 0.055 Uiso 1 1 calc R
H9C H 0.5281 0.1733 -0.0666 0.055 Uiso 1 1 calc R
C10 C 0.6906(3) 0.11261(18) 0.09853(10) 0.0209(7) Uani 1 1 d .
H10 H 0.7428 0.1205 0.1302 0.025 Uiso 1 1 calc R
C11 C 0.7571(3) 0.03625(18) 0.07591(10) 0.0224(7) Uani 1 1 d .
C12 C 0.8938(3) 0.0387(2) 0.07277(12) 0.0347(8) Uani 1 1 d .
H12 H 0.9443 0.0887 0.0836 0.042 Uiso 1 1 calc R
C13 C 0.9589(3) -0.0296(2) 0.05428(12) 0.0399(9) Uani 1 1 d .
H13 H 1.0529 -0.0263 0.0525 0.048 Uiso 1 1 calc R
C14 C 0.8876(4) -0.1023(2) 0.03841(12) 0.0382(9) Uani 1 1 d .
H14 H 0.9321 -0.1498 0.0261 0.046 Uiso 1 1 calc R
C15 C 0.7521(4) -0.1057(2) 0.04056(12) 0.0421(9) Uani 1 1 d .
H15 H 0.7020 -0.1556 0.0293 0.050 Uiso 1 1 calc R
C16 C 0.6870(3) -0.0368(2) 0.05906(12) 0.0351(8) Uani 1 1 d .
H16 H 0.5927 -0.0400 0.0601 0.042 Uiso 1 1 calc R
C17 C 0.5465(3) 0.09252(18) 0.10621(10) 0.0222(7) Uani 1 1 d .
C18 C 0.4351(3) 0.1163(2) 0.07498(12) 0.0392(9) Uani 1 1 d .
H18 H 0.4475 0.1487 0.0479 0.047 Uiso 1 1 calc R
C19 C 0.3061(3) 0.0935(3) 0.08261(13) 0.0461(10) Uani 1 1 d .
H19 H 0.2312 0.1097 0.0606 0.055 Uiso 1 1 calc R
C20 C 0.2852(3) 0.0477(2) 0.12154(12) 0.0379(9) Uani 1 1 d .
H20 H 0.1962 0.0333 0.1269 0.045 Uiso 1 1 calc R
C21 C 0.3930(3) 0.0231(2) 0.15263(12) 0.0402(9) Uani 1 1 d .
H21 H 0.3796 -0.0091 0.1796 0.048 Uiso 1 1 calc R
C22 C 0.5221(3) 0.0452(2) 0.14483(12) 0.0363(8) Uani 1 1 d .
H22 H 0.5964 0.0273 0.1667 0.044 Uiso 1 1 calc R
C23 C 0.7178(3) 0.44498(18) 0.09445(10) 0.0188(7) Uani 1 1 d .
H23 H 0.7770 0.4394 0.1250 0.023 Uiso 1 1 calc R
C24 C 0.5784(3) 0.47127(18) 0.10548(10) 0.0196(7) Uani 1 1 d .
C25 C 0.4601(3) 0.44560(19) 0.07787(11) 0.0259(7) Uani 1 1 d .
H25 H 0.4651 0.4084 0.0520 0.031 Uiso 1 1 calc R
C26 C 0.3352(3) 0.47351(19) 0.08763(11) 0.0282(8) Uani 1 1 d .
H26 H 0.2556 0.4559 0.0682 0.034 Uiso 1 1 calc R
C27 C 0.3260(3) 0.5270(2) 0.12561(11) 0.0302(8) Uani 1 1 d .
H27 H 0.2404 0.5458 0.1325 0.036 Uiso 1 1 calc R
C28 C 0.4415(3) 0.5526(2) 0.15318(11) 0.0328(8) Uani 1 1 d .
H28 H 0.4357 0.5888 0.1794 0.039 Uiso 1 1 calc R
C29 C 0.5663(3) 0.5260(2) 0.14305(11) 0.0287(8) Uani 1 1 d .
H29 H 0.6455 0.5454 0.1621 0.034 Uiso 1 1 calc R
C30 C 0.7806(3) 0.51543(18) 0.06682(10) 0.0203(7) Uani 1 1 d .
C31 C 0.7043(3) 0.58101(19) 0.04279(10) 0.0272(7) Uani 1 1 d .
H31 H 0.6096 0.5830 0.0435 0.033 Uiso 1 1 calc R
C32 C 0.7654(3) 0.6438(2) 0.01775(11) 0.0297(8) Uani 1 1 d .
H32 H 0.7118 0.6876 0.0013 0.036 Uiso 1 1 calc R
C33 C 0.9023(3) 0.6426(2) 0.01677(11) 0.0296(8) Uani 1 1 d .
H33 H 0.9436 0.6858 0.0000 0.035 Uiso 1 1 calc R
C34 C 0.9788(3) 0.5784(2) 0.04030(12) 0.0346(8) Uani 1 1 d .
H34 H 1.0736 0.5771 0.0398 0.042 Uiso 1 1 calc R
C35 C 0.9182(3) 0.5155(2) 0.06478(11) 0.0307(8) Uani 1 1 d .
H35 H 0.9725 0.4713 0.0806 0.037 Uiso 1 1 calc R
C36 C 0.8884(3) 0.3430(2) 0.23589(11) 0.0325(8) Uani 1 1 d .
H36 H 0.7989 0.3296 0.2461 0.039 Uiso 1 1 calc R
C37 C 0.9934(4) 0.3220(2) 0.27851(11) 0.0415(9) Uani 1 1 d .
H37A H 1.0841 0.3343 0.2710 0.062 Uiso 1 1 calc R
H37B H 0.9869 0.2604 0.2866 0.062 Uiso 1 1 calc R
H37C H 0.9758 0.3578 0.3051 0.062 Uiso 1 1 calc R
C38 C 0.8855(4) 0.4410(2) 0.22593(12) 0.0427(9) Uani 1 1 d .
H38A H 0.8735 0.4728 0.2545 0.064 Uiso 1 1 calc R
H38B H 0.8105 0.4543 0.2016 0.064 Uiso 1 1 calc R
H38C H 0.9707 0.4586 0.2154 0.064 Uiso 1 1 calc R
C39 C 1.0263(3) 0.3208(2) 0.14691(11) 0.0300(8) Uani 1 1 d .
H39 H 0.9876 0.3763 0.1331 0.036 Uiso 1 1 calc R
C40 C 1.1592(3) 0.3456(2) 0.17779(12) 0.0411(9) Uani 1 1 d .
H40A H 1.1993 0.2937 0.1936 0.062 Uiso 1 1 calc R
H40B H 1.1403 0.3884 0.2011 0.062 Uiso 1 1 calc R
H40C H 1.2223 0.3705 0.1582 0.062 Uiso 1 1 calc R
C41 C 1.0578(3) 0.2654(2) 0.10588(12) 0.0360(9) Uani 1 1 d .
H41A H 1.1268 0.2943 0.0903 0.054 Uiso 1 1 calc R
H41B H 0.9757 0.2578 0.0837 0.054 Uiso 1 1 calc R
H41C H 1.0913 0.2084 0.1173 0.054 Uiso 1 1 calc R
C42 C 0.9402(3) 0.1565(2) 0.19787(11) 0.0265(7) Uani 1 1 d .
H42 H 0.9248 0.1236 0.1678 0.032 Uiso 1 1 calc R
C43 C 0.8441(3) 0.1160(2) 0.22900(11) 0.0301(8) Uani 1 1 d .
H43A H 0.8639 0.0539 0.2330 0.045 Uiso 1 1 calc R
H43B H 0.7507 0.1235 0.2143 0.045 Uiso 1 1 calc R
H43C H 0.8563 0.1446 0.2595 0.045 Uiso 1 1 calc R
C44 C 1.0870(3) 0.1385(2) 0.21805(11) 0.0326(8) Uani 1 1 d .
H44A H 1.1103 0.1724 0.2467 0.049 Uiso 1 1 calc R
H44B H 1.1465 0.1552 0.1952 0.049 Uiso 1 1 calc R
H44C H 1.0982 0.0765 0.2252 0.049 Uiso 1 1 calc R
C45 C 0.5653(3) 0.2653(2) 0.23425(11) 0.0317(8) Uani 1 1 d .
H45 H 0.6584 0.2483 0.2483 0.038 Uiso 1 1 calc R
C46 C 0.4636(3) 0.1946(2) 0.24222(12) 0.0405(9) Uani 1 1 d .
H46A H 0.3750 0.2123 0.2255 0.049 Uiso 1 1 calc R
H46B H 0.4906 0.1410 0.2269 0.049 Uiso 1 1 calc R
C47 C 0.4437(5) 0.1721(4) 0.28884(16) 0.0892(18) Uani 1 1 d .
H47A H 0.3987 0.1147 0.2871 0.107 Uiso 1 1 calc R
H47B H 0.3781 0.2143 0.2985 0.107 Uiso 1 1 calc R
C48 C 0.5571(5) 0.1671(3) 0.32776(15) 0.0735(14) Uani 1 1 d .
H48A H 0.5356 0.1200 0.3489 0.088 Uiso 1 1 calc R
H48B H 0.6384 0.1486 0.3142 0.088 Uiso 1 1 calc R
C49 C 0.5945(5) 0.2448(3) 0.35691(15) 0.0624(12) Uani 1 1 d .
H49A H 0.6630 0.2267 0.3830 0.075 Uiso 1 1 calc R
H49B H 0.5136 0.2631 0.3707 0.075 Uiso 1 1 calc R
C50 C 0.6482(6) 0.3233(4) 0.33485(17) 0.0986(18) Uani 1 1 d U
H50A H 0.6823 0.3645 0.3599 0.118 Uiso 1 1 calc R
H50B H 0.7260 0.3051 0.3193 0.118 Uiso 1 1 calc R
C51 C 0.5510(7) 0.3703(3) 0.30006(17) 0.1006(18) Uani 1 1 d U
H51 H 0.5023 0.4172 0.3111 0.121 Uiso 1 1 calc R
C52 C 0.5261(4) 0.3512(2) 0.25335(13) 0.0461(10) Uani 1 1 d .
H52 H 0.4830 0.3934 0.2325 0.055 Uiso 1 1 calc R

loop_
_atom_site_aniso_label
_atom_site_aniso_U_11
_atom_site_aniso_U_22
_atom_site_aniso_U_33
_atom_site_aniso_U_23
_atom_site_aniso_U_13
_atom_site_aniso_U_12
Ge1 0.02338(19) 0.0289(2) 0.0210(2) 0.00333(15) 0.00448(13) 0.00102(15)
Si1 0.0223(4) 0.0190(5) 0.0170(4) 0.0023(4) 0.0007(3) -0.0018(4)
N1 0.0259(13) 0.0151(13) 0.0140(13) 0.0018(11) 0.0014(10) 0.0000(11)
C1 0.0190(14) 0.0167(16) 0.0176(16) -0.0005(14) 0.0004(12) -0.0011(13)
C2 0.0209(15) 0.0143(16) 0.0198(17) 0.0019(13) 0.0036(12) -0.0012(12)
C3 0.0268(16) 0.0151(16) 0.0185(17) 0.0039(14) 0.0040(13) -0.0024(13)
C4 0.0257(16) 0.0177(17) 0.0182(16) 0.0022(14) 0.0034(13) -0.0031(13)
C5 0.0290(17) 0.0123(16) 0.0228(18) -0.0038(13) 0.0023(13) -0.0024(13)
C6 0.0211(15) 0.0157(16) 0.0188(17) 0.0046(13) 0.0030(12) 0.0000(12)
C7 0.0411(19) 0.0175(17) 0.0177(17) 0.0002(14) 0.0062(14) -0.0047(14)
C8 0.041(2) 0.081(3) 0.026(2) -0.010(2) 0.0117(16) 0.000(2)
C9 0.0389(19) 0.048(2) 0.0224(19) -0.0006(17) 0.0009(15) 0.0055(17)
C10 0.0288(16) 0.0153(16) 0.0173(16) 0.0011(13) -0.0016(13) -0.0013(13)
C11 0.0330(17) 0.0138(16) 0.0194(17) 0.0040(13) -0.0002(13) 0.0004(14)
C12 0.0358(19) 0.028(2) 0.039(2) -0.0087(16) 0.0008(16) -0.0015(16)
C13 0.0348(19) 0.036(2) 0.050(2) -0.0134(19) 0.0070(17) 0.0044(17)
C14 0.050(2) 0.025(2) 0.040(2) -0.0067(17) 0.0097(17) 0.0107(17)
C15 0.058(2) 0.0214(19) 0.048(2) -0.0111(18) 0.0127(19) -0.0088(18)
C16 0.0387(19) 0.0245(19) 0.043(2) -0.0079(17) 0.0089(16) -0.0038(16)
C17 0.0316(17) 0.0139(16) 0.0212(17) 0.0000(14) 0.0035(14) -0.0006(13)
C18 0.034(2) 0.052(2) 0.031(2) 0.0131(18) 0.0021(16) -0.0064(17)
C19 0.0298(19) 0.067(3) 0.040(2) 0.010(2) -0.0024(16) -0.0028(19)
C20 0.0321(19) 0.042(2) 0.040(2) -0.0019(18) 0.0094(17) -0.0108(17)
C21 0.044(2) 0.040(2) 0.039(2) 0.0154(18) 0.0122(18) -0.0065(17)
C22 0.0366(19) 0.038(2) 0.033(2) 0.0115(17) 0.0015(16) -0.0010(16)
C23 0.0266(16) 0.0138(16) 0.0152(16) 0.0004(13) -0.0006(12) -0.0011(13)
C24 0.0301(17) 0.0121(16) 0.0169(16) 0.0035(13) 0.0041(13) -0.0014(13)
C25 0.0317(18) 0.0190(17) 0.0272(18) -0.0020(14) 0.0048(14) 0.0020(14)
C26 0.0273(17) 0.0212(18) 0.036(2) 0.0026(16) 0.0016(15) -0.0010(14)
C27 0.0323(18) 0.0281(19) 0.032(2) 0.0089(16) 0.0109(15) 0.0064(15)
C28 0.044(2) 0.033(2) 0.0222(18) -0.0052(16) 0.0065(16) 0.0079(16)
C29 0.0363(19) 0.0285(19) 0.0210(18) -0.0008(15) 0.0025(14) 0.0019(15)
C30 0.0316(17) 0.0138(16) 0.0152(16) -0.0044(13) 0.0021(13) -0.0044(13)
C31 0.0339(18) 0.0199(18) 0.0271(18) -0.0001(15) 0.0010(14) -0.0028(15)
C32 0.047(2) 0.0162(17) 0.0248(19) 0.0045(14) 0.0001(15) -0.0027(15)
C33 0.048(2) 0.0188(18) 0.0229(18) -0.0005(15) 0.0064(15) -0.0138(16)
C34 0.0328(18) 0.031(2) 0.041(2) 0.0084(17) 0.0094(16) -0.0074(16)
C35 0.0335(18) 0.0240(18) 0.035(2) 0.0088(16) 0.0051(15) 0.0037(15)
C36 0.0330(18) 0.035(2) 0.0279(19) -0.0023(16) -0.0017(15) -0.0019(16)
C37 0.056(2) 0.038(2) 0.028(2) -0.0011(17) -0.0049(17) -0.0001(18)
C38 0.061(2) 0.032(2) 0.031(2) -0.0053(17) -0.0075(18) 0.0083(18)
C39 0.0292(18) 0.0274(19) 0.0325(19) 0.0079(16) 0.0002(14) -0.0025(15)
C40 0.0311(19) 0.046(2) 0.046(2) 0.0102(19) 0.0050(16) -0.0115(17)
C41 0.0313(18) 0.047(2) 0.031(2) 0.0057(17) 0.0094(15) -0.0027(16)
C42 0.0258(17) 0.0283(19) 0.0251(18) 0.0009(15) 0.0018(13) -0.0020(14)
C43 0.0340(18) 0.0235(18) 0.033(2) 0.0070(15) 0.0035(15) 0.0000(15)
C44 0.0286(18) 0.033(2) 0.036(2) 0.0075(16) 0.0017(15) 0.0024(15)
C45 0.0317(18) 0.036(2) 0.0289(19) 0.0002(16) 0.0073(15) -0.0001(15)
C46 0.039(2) 0.043(2) 0.042(2) 0.0032(18) 0.0138(17) 0.0016(17)
C47 0.104(4) 0.097(4) 0.060(3) 0.043(3) -0.014(3) -0.048(3)
C48 0.108(4) 0.056(3) 0.051(3) 0.026(2) -0.008(3) -0.002(3)
C49 0.073(3) 0.073(3) 0.042(3) 0.012(2) 0.013(2) 0.008(2)
C50 0.156(5) 0.089(4) 0.046(3) -0.009(3) -0.003(3) -0.037(4)
C51 0.196(5) 0.052(3) 0.052(3) -0.002(2) 0.011(3) 0.018(3)
C52 0.057(2) 0.044(2) 0.041(2) -0.0041(19) 0.0214(19) -0.0032(19)

loop_
_atom_type_symbol
_atom_type_description
_atom_type_scat_dispersion_real
_atom_type_scat_dispersion_imag
_atom_type_scat_source
C C 0.0033 0.0016 'International Tables Vol C Tables 4.2.6.8 and 6.1.1.4'
H H 0.0000 0.0000 'International Tables Vol C Tables 4.2.6.8 and 6.1.1.4'
N N 0.0061 0.0033 'International Tables Vol C Tables 4.2.6.8 and 6.1.1.4'
Si Si 0.0817 0.0704 'International Tables Vol C Tables 4.2.6.8 and 6.1.1.4'
Ge Ge 0.1547 1.8001 'International Tables Vol C Tables 4.2.6.8 and 6.1.1.4'

loop_
_geom_angle_atom_site_label_1
_geom_angle_atom_site_label_2
_geom_angle_atom_site_label_3
_geom_angle
N1 Ge1 C45 108.70(11)
N1 Si1 C39 109.84(13)
N1 Si1 C36 107.19(13)
C39 Si1 C36 109.58(14)
N1 Si1 C42 109.88(12)
C39 Si1 C42 109.27(14)
C36 Si1 C42 111.05(14)
C1 N1 Si1 119.86(17)
C1 N1 Ge1 106.89(16)
Si1 N1 Ge1 133.12(13)
C6 C1 C2 118.1(3)
C6 C1 N1 120.5(2)
C2 C1 N1 121.4(2)
C3 C2 C1 119.3(3)
C3 C2 C23 119.3(2)
C1 C2 C23 121.3(2)
C2 C3 C4 123.4(3)
C3 C4 C5 116.3(3)
C3 C4 C7 121.6(3)
C5 C4 C7 122.1(3)
C6 C5 C4 122.9(3)
C5 C6 C1 120.0(3)
C5 C6 C10 119.0(2)
C1 C6 C10 120.9(2)
C8 C7 C9 109.7(3)
C8 C7 C4 112.4(3)
C9 C7 C4 112.2(2)
C17 C10 C6 112.7(2)
C17 C10 C11 112.3(2)
C6 C10 C11 112.6(2)
C16 C11 C12 117.4(3)
C16 C11 C10 123.0(3)
C12 C11 C10 119.6(3)
C11 C12 C13 121.7(3)
C14 C13 C12 120.0(3)
C15 C14 C13 119.4(3)
C14 C15 C16 120.4(3)
C11 C16 C15 121.1(3)
C22 C17 C18 116.9(3)
C22 C17 C10 119.9(3)
C18 C17 C10 123.1(3)
C19 C18 C17 120.9(3)
C20 C19 C18 120.7(3)
C21 C20 C19 119.5(3)
C20 C21 C22 119.9(3)
C21 C22 C17 122.1(3)
C24 C23 C30 111.8(2)
C24 C23 C2 112.0(2)
C30 C23 C2 112.5(2)
C29 C24 C25 117.6(3)
C29 C24 C23 120.0(3)
C25 C24 C23 122.3(3)
C26 C25 C24 121.0(3)
C27 C26 C25 120.2(3)
C28 C27 C26 119.4(3)
C27 C28 C29 120.4(3)
C28 C29 C24 121.3(3)
C35 C30 C31 117.3(3)
C35 C30 C23 120.2(3)
C31 C30 C23 122.5(3)
C30 C31 C32 120.7(3)
C33 C32 C31 120.6(3)
C34 C33 C32 119.4(3)
C33 C34 C35 120.2(3)
C30 C35 C34 121.9(3)
C38 C36 C37 110.4(3)
C38 C36 Si1 113.1(2)
C37 C36 Si1 116.6(2)
C41 C39 C40 109.6(3)
C41 C39 Si1 115.6(2)
C40 C39 Si1 112.8(2)
C44 C42 C43 110.3(2)
C44 C42 Si1 116.5(2)
C43 C42 Si1 112.6(2)
C52 C45 C46 111.1(3)
C52 C45 Ge1 106.9(2)
C46 C45 Ge1 106.4(2)
C47 C46 C45 119.6(3)
C46 C47 C48 122.5(4)
C49 C48 C47 119.8(4)
C48 C49 C50 119.1(4)
C51 C50 C49 116.1(5)
C52 C51 C50 125.2(5)
C51 C52 C45 121.8(4)

loop_
_geom_bond_atom_site_label_1
_geom_bond_atom_site_label_2
_geom_bond_distance
Ge1 N1 1.890(2)
Ge1 C45 2.034(3)
Si1 N1 1.790(2)
Si1 C39 1.895(3)
Si1 C36 1.896(3)
Si1 C42 1.915(3)
N1 C1 1.459(4)
C1 C6 1.415(4)
C1 C2 1.417(4)
C2 C3 1.392(4)
C2 C23 1.536(4)
C3 C4 1.392(4)
C4 C5 1.392(4)
C4 C7 1.518(4)
C5 C6 1.388(4)
C6 C10 1.531(4)
C7 C8 1.513(4)
C7 C9 1.513(4)
C10 C17 1.520(4)
C10 C11 1.540(4)
C11 C16 1.379(4)
C11 C12 1.383(4)
C12 C13 1.383(4)
C13 C14 1.373(5)
C14 C15 1.367(5)
C15 C16 1.390(5)
C17 C22 1.382(4)
C17 C18 1.386(4)
C18 C19 1.383(4)
C19 C20 1.368(5)
C20 C21 1.362(5)
C21 C22 1.383(4)
C23 C24 1.527(4)
C23 C30 1.531(4)
C24 C29 1.393(4)
C24 C25 1.393(4)
C25 C26 1.385(4)
C26 C27 1.386(4)
C27 C28 1.370(4)
C28 C29 1.382(4)
C30 C35 1.385(4)
C30 C31 1.394(4)
C31 C32 1.397(4)
C32 C33 1.373(4)
C33 C34 1.374(4)
C34 C35 1.386(4)
C36 C38 1.537(5)
C36 C37 1.543(4)
C39 C41 1.529(5)
C39 C40 1.547(4)
C42 C44 1.532(4)
C42 C43 1.535(4)
C45 C52 1.506(5)
C45 C46 1.528(5)
C46 C47 1.431(5)
C47 C48 1.489(6)
C48 C49 1.483(6)
C49 C50 1.499(6)
C50 C51 1.490(7)
C51 C52 1.372(6)
